data_1519047
loop_
_publ_author_name
'Ian D. Williams'
'Teresa S.-C. Law'
'Herman H-Y. Sung'
'Ge-Hui Wen'
'Xi-Xiang Zhang'

_publ_section_title
;
 Organo-directed synthesis of a 3-D open-framework mixed-metal oxide,
 [enH2][Mn3(V2O7)2(H2O)2], incorporating metal trimer building blocks
;
_journal_name_full 'Solid State Sciences'
_journal_page_first 47
_journal_page_last 55
_journal_volume 2
_journal_year 1998
_chemical_formula_sum 'C2 H14 Mn3 N2 O16 V4'
_chemical_formula_weight 690.73
_space_group_IT_number 2
_symmetry_cell_setting triclinic
_symmetry_Int_Tables_number 2
_symmetry_space_group_name_Hall '-P 1'
_symmetry_space_group_name_H-M 'P -1'
_cell_angle_alpha 68.54(1)
_cell_angle_beta 85.78(1)
_cell_angle_gamma 84.50(1)
_cell_formula_units_Z 1
_cell_length_a 5.743(1)
_cell_length_b 7.931(1)
_cell_length_c 9.313(1)
_cell_volume 392.62(10)
_diffrn_ambient_temperature 293
_diffrn_radiation_probe x-ray
_diffrn_radiation_type MoK\a
_diffrn_radiation_wavelength 0.71073
_exptl_absorpt_coefficient_mu 4.699
_exptl_crystal_density_diffrn 2.921
_exptl_crystal_F_000 335
_refine_ls_number_parameters 124
_refine_ls_number_reflns 1749
_refine_ls_R_factor_gt 0.0249
_refine_ls_wR_factor_gt 0.0655
_cod_data_source_file SSS-2000-2-47-55.cif
_cod_data_source_block '[enH2][Mn3(V2O7)2(H2O)2]'
_cod_original_cell_volume 392.62(9)
_cod_database_code 1519047

loop_
_symmetry_equiv_pos_site_id
_symmetry_equiv_pos_as_xyz
1 x,y,z
2 -x,-y,-z

loop_
_atom_site_label
_atom_site_type_symbol
_atom_site_thermal_displace_type
_atom_site_fract_x
_atom_site_fract_y
_atom_site_fract_z
_atom_site_occupancy
_atom_site_U_iso_or_equiv
_atom_site_calc_flag
_atom_site_refinement_flags
_atom_site_disorder_assembly
_atom_site_disorder_group
Mn1 Mn Uiso 0.50000 0.50000 0.50000 1.000 0.0090(10) . . . .
Mn2 Mn Uiso 0.23960(10) 0.71730(10) 0.72710(10) 1.000 0.0090(10) . . . .
V3 V Uiso -0.00480(10) 0.79920(10) 0.36960(10) 1.000 0.0070(10) . . . .
V4 V Uiso 0.74670(10) 0.43070(10) 0.84440(10) 1.000 0.0080(10) . . . .
O1 O Uiso 0.7374(3) 0.7155(3) 0.4386(2) 1.000 0.0200(10) . . . .
O2 O Uiso 0.2139(3) 0.7102(2) 0.4983(2) 1.000 0.0140(10) . . . .
O3 O Uiso 0.4991(3) 0.4894(2) 0.7386(2) 1.000 0.0110(10) . . . .
O4 O Uiso 0.5311(3) 0.9043(3) 0.6676(2) 1.000 0.0210(10) . . . .
O5 O Uiso -0.0869(3) 0.6040(3) 0.8048(2) 1.000 0.0200(10) . . . .
O6 O Uiso 0.0330(3) 0.9730(2) 0.6879(2) 1.000 0.0170(10) . . . .
O7 O Uiso 0.3209(3) 0.6578(2) 0.9648(2) 1.000 0.0140(10) . . . .
O8 O Uiso 0.0848(3) 0.7497(2) 0.1983(2) 1.000 0.0180(10) . . . .
N N Uiso 0.2689(3) 0.1743(3) 0.0210(2) 1.000 0.0180(10) . . . .
C C Uiso 0.4018(4) 0.0541(3) -0.0510(3) 1.000 0.0150(10) . . . .

loop_
_geom_angle_atom_site_label_1
_geom_angle_atom_site_label_2
_geom_angle_atom_site_label_3
_geom_angle
_geom_angle_site_symmetry_1
_geom_angle_site_symmetry_2
_geom_angle_site_symmetry_3
_geom_angle_publ_flag
O1 Mn1 O2 86.73(7) . . . yes
O1 Mn1 O3 87.63(7) . . . yes
O1 Mn1 O1 180.00 . . 2_666 yes
O1 Mn1 O2 93.27(7) . . 2_666 yes
O1 Mn1 O3 92.37(7) . . 2_666 yes
O2 Mn1 O3 78.96(6) . . . yes
O1 Mn1 O2 93.27(7) 2_666 . . yes
O2 Mn1 O2 180.00 . . 2_666 yes
O2 Mn1 O3 101.04(6) . . 2_666 yes
O1 Mn1 O3 92.37(7) 2_666 . . yes
O2 Mn1 O3 101.04(6) 2_666 . . yes
O3 Mn1 O3 180.00 . . 2_666 yes
O1 Mn1 O2 86.73(7) 2_666 . 2_666 yes
O1 Mn1 O3 87.63(7) 2_666 . 2_666 yes
O2 Mn1 O3 78.96(6) 2_666 . 2_666 yes
O2 Mn2 O3 79.85(7) . . . yes
O2 Mn2 O4 96.85(7) . . . yes
O2 Mn2 O5 92.74(7) . . . yes
O2 Mn2 O6 96.92(7) . . . yes
O2 Mn2 O7 164.83(8) . . . yes
O3 Mn2 O4 89.38(8) . . . yes
O3 Mn2 O5 106.72(9) . . . yes
O3 Mn2 O6 169.32(8) . . . yes
O3 Mn2 O7 85.18(7) . . . yes
O4 Mn2 O5 162.52(10) . . . yes
O4 Mn2 O6 80.86(8) . . . yes
O4 Mn2 O7 85.33(7) . . . yes
O5 Mn2 O6 83.51(8) . . . yes
O5 Mn2 O7 89.23(7) . . . yes
O6 Mn2 O7 98.26(7) . . . yes
O2 V3 O8 107.52(9) . . . yes
O1 V3 O2 113.23(10) 1_455 . . yes
O2 V3 O6 110.82(9) . . 2_576 yes
O1 V3 O8 109.59(10) 1_455 . . yes
O6 V3 O8 105.71(9) 2_576 . . yes
O1 V3 O6 109.68(11) 1_455 . 2_576 yes
O3 V4 O5 112.40(10) . . 1_655 yes
O3 V4 O8 108.73(9) . . 2_666 yes
O3 V4 O7 111.25(9) . . 2_667 yes
O5 V4 O8 108.71(10) 1_655 . 2_666 yes
O5 V4 O7 110.53(10) 1_655 . 2_667 yes
O7 V4 O8 104.91(9) 2_667 . 2_666 yes
Mn1 O1 V3 151.39(14) . . 1_655 yes
Mn1 O2 Mn2 100.45(7) . . . yes
Mn1 O2 V3 128.21(10) . . . yes
Mn2 O2 V3 129.78(10) . . . yes
Mn1 O3 Mn2 100.22(7) . . . yes
Mn1 O3 V4 122.66(10) . . . yes
Mn2 O3 V4 125.53(10) . . . yes
Mn2 O5 V4 149.42(14) . . 1_455 yes
Mn2 O6 V3 152.15(11) . . 2_576 yes
Mn2 O7 V4 151.06(11) . . 2_667 yes
V3 O8 V4 136.34(11) . . 2_666 yes
N C C 109.7(2) . . 2_655 yes

loop_
_geom_bond_atom_site_label_1
_geom_bond_atom_site_label_2
_geom_bond_distance
_geom_bond_site_symmetry_1
_geom_bond_site_symmetry_2
_geom_bond_publ_flag
Mn1 O1 2.173(2) . . yes
Mn1 O2 2.2223(18) . . yes
Mn1 O3 2.1924(18) . . yes
Mn1 O1 2.173(2) . 2_666 yes
Mn1 O2 2.2223(18) . 2_666 yes
Mn1 O3 2.1924(18) . 2_666 yes
Mn2 O2 2.168(2) . . yes
Mn2 O3 2.2057(19) . . yes
Mn2 O4 2.247(2) . . yes
Mn2 O5 2.120(2) . . yes
Mn2 O6 2.1713(19) . . yes
Mn2 O7 2.165(2) . . yes
V3 O2 1.7161(19) . . yes
V3 O8 1.806(2) . . yes
V3 O1 1.6679(19) . 1_455 yes
V3 O6 1.6810(19) . 2_576 yes
V4 O3 1.7185(19) . . yes
V4 O5 1.664(2) . 1_655 yes
V4 O8 1.7989(19) . 2_666 yes
V4 O7 1.685(2) . 2_667 yes
N C 1.481(3) . . yes
C C 1.512(3) . 2_655 no

loop_
_geom_torsion_atom_site_label_1
_geom_torsion_atom_site_label_2
_geom_torsion_atom_site_label_3
_geom_torsion_atom_site_label_4
_geom_torsion
_geom_torsion_site_symmetry_1
_geom_torsion_site_symmetry_2
_geom_torsion_site_symmetry_3
_geom_torsion_site_symmetry_4
_geom_torsion_publ_flag
O2 Mn1 O1 V3 -162.4(2) . . . 1_655 no
O3 Mn1 O1 V3 118.5(2) . . . 1_655 no
O1 Mn1 O2 Mn2 -82.67(7) . . . . no
O1 Mn1 O2 V3 110.62(12) . . . . no
O3 Mn1 O2 Mn2 5.55(7) . . . . no
O3 Mn1 O2 V3 -161.16(13) . . . . no
O1 Mn1 O2 Mn2 97.33(7) 2_666 . . . no
O1 Mn1 O2 V3 -69.38(12) 2_666 . . . no
O3 Mn1 O2 Mn2 -174.45(7) 2_666 . . . no
O3 Mn1 O2 V3 18.84(13) 2_666 . . . no
O1 Mn1 O3 Mn2 81.68(8) . . . . no
O1 Mn1 O3 V4 -63.11(12) . . . . no
O2 Mn1 O3 Mn2 -5.45(7) . . . . no
O2 Mn1 O3 V4 -150.24(12) . . . . no
O1 Mn1 O3 Mn2 -98.32(8) 2_666 . . . no
O1 Mn1 O3 V4 116.89(12) 2_666 . . . no
O2 Mn1 O3 Mn2 174.55(7) 2_666 . . . no
O2 Mn1 O3 V4 29.76(12) 2_666 . . . no
O3 Mn2 O2 Mn1 -5.50(7) . . . . no
O3 Mn2 O2 V3 160.90(13) . . . . no
O4 Mn2 O2 Mn1 82.63(8) . . . . no
O4 Mn2 O2 V3 -110.96(13) . . . . no
O5 Mn2 O2 Mn1 -112.00(9) . . . . no
O5 Mn2 O2 V3 54.40(14) . . . . no
O6 Mn2 O2 Mn1 164.21(7) . . . . no
O6 Mn2 O2 V3 -29.39(14) . . . . no
O2 Mn2 O3 Mn1 5.57(7) . . . . no
O2 Mn2 O3 V4 148.95(12) . . . . no
O4 Mn2 O3 Mn1 -91.51(7) . . . . no
O4 Mn2 O3 V4 51.88(12) . . . . no
O5 Mn2 O3 Mn1 95.39(8) . . . . no
O5 Mn2 O3 V4 -121.23(12) . . . . no
O7 Mn2 O3 Mn1 -176.87(8) . . . . no
O7 Mn2 O3 V4 -33.49(12) . . . . no
O2 Mn2 O5 V4 63.6(2) . . . 1_455 no
O3 Mn2 O5 V4 -16.6(2) . . . 1_455 no
O6 Mn2 O5 V4 160.2(2) . . . 1_455 no
O7 Mn2 O5 V4 -101.4(2) . . . 1_455 no
O2 Mn2 O6 V3 -88.0(2) . . . 2_576 no
O4 Mn2 O6 V3 7.9(2) . . . 2_576 no
O5 Mn2 O6 V3 -179.9(2) . . . 2_576 no
O7 Mn2 O6 V3 91.8(2) . . . 2_576 no
O3 Mn2 O7 V4 -104.1(2) . . . 2_667 no
O4 Mn2 O7 V4 166.1(2) . . . 2_667 no
O5 Mn2 O7 V4 2.7(2) . . . 2_667 no
O6 Mn2 O7 V4 86.1(2) . . . 2_667 no
O8 V3 O2 Mn1 -18.26(14) . . . . no
O8 V3 O2 Mn2 178.85(11) . . . . no
O1 V3 O2 Mn1 102.94(14) 1_455 . . . no
O1 V3 O2 Mn2 -59.94(16) 1_455 . . . no
O6 V3 O2 Mn1 -133.33(11) 2_576 . . . no
O6 V3 O2 Mn2 63.78(15) 2_576 . . . no
O2 V3 O8 V4 32.87(18) . . . 2_666 no
O1 V3 O8 V4 -90.59(17) 1_455 . . 2_666 no
O6 V3 O8 V4 151.29(14) 2_576 . . 2_666 no
O2 V3 O6 Mn2 -128.8(2) . . 2_576 2_576 no
O8 V3 O6 Mn2 115.0(2) . . 2_576 2_576 no
O5 V4 O3 Mn1 81.63(13) 1_655 . . . no
O5 V4 O3 Mn2 -54.16(15) 1_655 . . . no
O8 V4 O3 Mn1 -38.77(13) 2_666 . . . no
O8 V4 O3 Mn2 -174.56(10) 2_666 . . . no
O7 V4 O3 Mn1 -153.82(10) 2_667 . . . no
O7 V4 O3 Mn2 70.39(14) 2_667 . . . no
O3 V4 O5 Mn2 -121.1(2) . . 1_655 1_655 no
O3 V4 O8 V3 44.23(17) . . 2_666 2_666 no
O3 V4 O7 Mn2 -154.8(2) . . 2_667 2_667 no
N C C N -180.0(2) . . 2_655 2_655 no
